data_1562980
loop_
_publ_author_name
'Jiang, Xian-Rong'
'Yuan, Hong-Yan'
'Feng, Yun-Long'

_publ_section_title
;
 Five new Zn(II) and Cd(II) coordination polymers constructed by
 3,5-bis-oxyacetate-benzoic acid: Syntheses, crystal structures, network
 topologies and luminescent properties
;
_journal_name_full 'Journal of Solid State Chemistry'
_journal_page_first 181
_journal_page_last 190
_journal_paper_doi 10.1016/j.jssc.2012.03.002
_journal_volume 191
_journal_year 2012
_chemical_formula_sum 'C24 H23 N2 O9.5 Zn2'
_chemical_formula_weight 622.22
_space_group_IT_number 11
_space_group_name_Hall '-P 2yb'
_space_group_name_H-M_alt 'P 1 21/m 1'
_symmetry_cell_setting monoclinic
_symmetry_space_group_name_H-M 'P 1 21/m 1'
_atom_sites_solution_hydrogens geom
_atom_sites_solution_primary direct
_atom_sites_solution_secondary difmap
_audit_creation_method SHELXL-97
_cell_angle_alpha 90.00
_cell_angle_beta 110.452(4)
_cell_angle_gamma 90.00
_cell_formula_units_Z 2
_cell_length_a 8.0042(5)
_cell_length_b 15.8757(10)
_cell_length_c 10.9146(7)
_cell_measurement_temperature 296(2)
_cell_measurement_theta_max 25.00
_cell_measurement_theta_min 1.99
_cell_volume 1299.52(15)
_computing_cell_refinement 'Siemens SMART & SAINT'
_computing_data_collection 'Siemens SMART'
_computing_data_reduction 'Siemens XPREP'
_computing_molecular_graphics 'Bruker SHELXTL'
_computing_publication_material 'Bruker SHELXTL'
_computing_structure_refinement 'Siemens SHELXTL'
_computing_structure_solution 'Siemens SHELXTL'
_diffrn_ambient_temperature 296(2)
_diffrn_measured_fraction_theta_full 0.994
_diffrn_measured_fraction_theta_max 0.994
_diffrn_measurement_device_type 'Bruker P4'
_diffrn_measurement_method '\w scans'
_diffrn_radiation_monochromator graphite
_diffrn_radiation_source 'fine-focus sealed tube'
_diffrn_radiation_type MoK\a
_diffrn_radiation_wavelength 0.71073
_diffrn_reflns_av_R_equivalents 0.0313
_diffrn_reflns_av_sigmaI/netI 0.0191
_diffrn_reflns_limit_h_max 9
_diffrn_reflns_limit_h_min -9
_diffrn_reflns_limit_k_max 18
_diffrn_reflns_limit_k_min -18
_diffrn_reflns_limit_l_max 12
_diffrn_reflns_limit_l_min -12
_diffrn_reflns_number 17924
_diffrn_reflns_theta_full 25.00
_diffrn_reflns_theta_max 25.00
_diffrn_reflns_theta_min 1.99
_diffrn_standards_decay_% none
_diffrn_standards_interval_count none
_diffrn_standards_interval_time none
_diffrn_standards_number none
_exptl_absorpt_coefficient_mu 1.902
_exptl_absorpt_correction_T_max .908
_exptl_absorpt_correction_T_min .791
_exptl_absorpt_correction_type empirical
_exptl_absorpt_process_details 'SADABS (Sheldrick, 1996)'
_exptl_crystal_colour colourless
_exptl_crystal_density_diffrn 1.590
_exptl_crystal_density_method 'not measured'
_exptl_crystal_description sheet
_exptl_crystal_F_000 634
_exptl_crystal_size_max .269
_exptl_crystal_size_mid .103
_exptl_crystal_size_min .051
_refine_diff_density_max 1.255
_refine_diff_density_min -0.252
_refine_diff_density_rms 0.066
_refine_ls_extinction_method none
_refine_ls_goodness_of_fit_ref 0.986
_refine_ls_hydrogen_treatment mixed
_refine_ls_matrix_type full
_refine_ls_number_parameters 183
_refine_ls_number_reflns 2359
_refine_ls_number_restraints 1
_refine_ls_restrained_S_all 0.986
_refine_ls_R_factor_gt 0.0347
_refine_ls_shift/su_max 0.001
_refine_ls_shift/su_mean 0.000
_refine_ls_structure_factor_coef Fsqd
_refine_ls_weighting_details 'calc w=1/[\s^2^(Fo^2^)+(0.1000P)^2^+0.0000P] where P=(Fo^2^+2Fc^2^)/3'
_refine_ls_weighting_scheme calc
_refine_ls_wR_factor_gt 0.1171
_refine_ls_wR_factor_ref 0.1256
_reflns_number_gt 1918
_reflns_number_total 2359
_reflns_threshold_expression >2sigma(I)
_cod_data_source_file JSSC-2012-191-181.CIF
_cod_data_source_block 1
_cod_depositor_comments
;
The following automatic conversions were performed:

data item '_symmetry_cell_setting' value 'Monoclinic' was changed to
'monoclinic' in accordance with the built-in table derived from the
CIF Core dictionary named 'cif_core.dic' version 2.4.5 last updated
on 2014-11-21.

Automatic conversion script
Id: cif_fix_values 8369 2020-08-20 11:38:08Z andrius 
;
_cod_original_cell_volume 1299.52(14)
_cod_original_sg_symbol_H-M P2(1)/m
_cod_original_formula_sum 'C24 H23 N2 O9.50 Zn2'
_cod_database_code 1562980
_refine_ls_r_factor_ref 0.0453

loop_
_symmetry_equiv_pos_as_xyz
'x, y, z'
'-x, y+1/2, -z'
'-x, -y, -z'
'x, -y-1/2, z'

loop_
_atom_site_label
_atom_site_type_symbol
_atom_site_fract_x
_atom_site_fract_y
_atom_site_fract_z
_atom_site_U_iso_or_equiv
_atom_site_adp_type
_atom_site_occupancy
_atom_site_symmetry_multiplicity
_atom_site_calc_flag
_atom_site_refinement_flags
_atom_site_disorder_assembly
_atom_site_disorder_group
Zn1 Zn -0.56677(5) 0.15102(2) -0.69528(3) 0.0507(2) Uani 1 1 d . . .
O1 O -0.4772(3) 0.18029(14) -0.5073(2) 0.0569(6) Uani 1 1 d . . .
O1W O -0.1127(12) 0.2500 -0.6526(10) 0.138(4) Uani 0.50 2 d SP . .
H1WA H -0.0936 0.2934 -0.6040 0.166 Uiso 0.50 1 d PR . .
O2 O -0.1669(3) 0.09640(13) -0.0526(2) 0.0597(6) Uani 1 1 d . . .
O3 O 0.2005(3) 0.12102(15) 0.0605(2) 0.0617(6) Uani 1 1 d . . .
O4 O 0.1807(3) 0.12496(17) 0.2570(2) 0.0703(7) Uani 1 1 d . . .
O5 O -0.5059(4) 0.2500 -0.7743(3) 0.0581(8) Uani 1 2 d SD . .
H5A H -0.576(6) 0.2500 -0.851(2) 0.070 Uiso 1 2 d SD . .
N1 N -0.4208(3) 0.04631(15) -0.6898(2) 0.0527(6) Uani 1 1 d . . .
C1 C -0.4406(5) 0.2500 -0.4518(4) 0.0407(9) Uani 1 2 d S . .
C2 C -0.3421(4) 0.2500 -0.3062(4) 0.0398(9) Uani 1 2 d S . .
C3 C -0.2979(4) 0.17383(18) -0.2404(3) 0.0413(6) Uani 1 1 d . . .
H3A H -0.3289 0.1231 -0.2852 0.050 Uiso 1 1 calc R . .
C4 C -0.1593(5) 0.2500 -0.0390(4) 0.0483(10) Uani 1 2 d S . .
H4A H -0.0965 0.2500 0.0506 0.058 Uiso 1 2 calc SR . .
C5 C -0.2073(4) 0.17487(19) -0.1076(3) 0.0442(7) Uani 1 1 d . . .
C6 C -0.0785(4) 0.0899(2) 0.0849(3) 0.0579(8) Uani 1 1 d . . .
H6A H -0.0885 0.0323 0.1111 0.069 Uiso 1 1 calc R . .
H6B H -0.1398 0.1256 0.1278 0.069 Uiso 1 1 calc R . .
C7 C 0.1156(4) 0.11391(18) 0.1330(3) 0.0506(7) Uani 1 1 d . . .
C8 C -0.3124(5) 0.0144(2) -0.5760(4) 0.0696(10) Uani 1 1 d . . .
H8A H -0.3088 0.0397 -0.4982 0.083 Uiso 1 1 calc R . .
C9 C -0.2068(5) -0.0545(2) -0.5708(4) 0.0742(10) Uani 1 1 d . . .
H9A H -0.1327 -0.0747 -0.4902 0.089 Uiso 1 1 calc R . .
C10 C -0.2096(4) -0.0937(2) -0.6831(4) 0.0618(9) Uani 1 1 d . . .
C11 C -0.3268(5) -0.0616(2) -0.7991(4) 0.0683(9) Uani 1 1 d . . .
H11A H -0.3357 -0.0871 -0.8779 0.082 Uiso 1 1 calc R . .
C12 C -0.4294(4) 0.0069(2) -0.7990(3) 0.0606(9) Uani 1 1 d . . .
H12A H -0.5082 0.0268 -0.8783 0.073 Uiso 1 1 calc R . .
C13 C -0.0988(5) -0.1705(2) -0.6825(5) 0.0753(12) Uani 1 1 d . . .
H13A H 0.0107 -0.1687 -0.6073 0.090 Uiso 1 1 calc R . .
H13B H -0.0677 -0.1711 -0.7608 0.090 Uiso 1 1 calc R . .
C14 C -0.2037(6) -0.2500 -0.6773(6) 0.0744(16) Uani 1 2 d S . .
H14A H -0.3158 -0.2500 -0.7503 0.089 Uiso 1 2 calc SR . .
H14B H -0.2305 -0.2500 -0.5972 0.089 Uiso 1 2 calc SR . .

loop_
_atom_site_aniso_label
_atom_site_aniso_U_11
_atom_site_aniso_U_22
_atom_site_aniso_U_33
_atom_site_aniso_U_23
_atom_site_aniso_U_13
_atom_site_aniso_U_12
Zn1 0.0567(3) 0.0393(3) 0.0478(3) -0.00437(13) 0.0077(2) -0.00151(14)
O1 0.0714(15) 0.0431(12) 0.0426(11) -0.0037(10) 0.0030(10) -0.0057(11)
O1W 0.083(6) 0.231(13) 0.091(6) 0.000 0.020(5) 0.000
O2 0.0656(14) 0.0406(12) 0.0508(12) 0.0071(10) -0.0076(10) -0.0103(10)
O3 0.0614(14) 0.0584(14) 0.0597(14) -0.0011(12) 0.0142(12) 0.0000(11)
O4 0.0616(15) 0.0893(18) 0.0454(12) 0.0068(12) 0.0004(11) -0.0171(13)
O5 0.069(2) 0.0493(18) 0.0528(18) 0.000 0.0174(16) 0.000
N1 0.0584(15) 0.0372(13) 0.0559(15) 0.0004(12) 0.0116(12) 0.0013(11)
C1 0.037(2) 0.044(2) 0.038(2) 0.000 0.0089(16) 0.000
C2 0.0262(18) 0.044(2) 0.045(2) 0.000 0.0076(15) 0.000
C3 0.0390(15) 0.0355(14) 0.0433(14) -0.0003(12) 0.0068(11) -0.0029(12)
C4 0.044(2) 0.047(2) 0.041(2) 0.000 -0.0008(17) 0.000
C5 0.0393(15) 0.0383(15) 0.0472(16) 0.0065(13) 0.0054(13) -0.0018(12)
C6 0.0598(19) 0.0507(18) 0.0486(17) 0.0120(15) 0.0006(14) -0.0097(15)
C7 0.0581(19) 0.0351(16) 0.0477(17) 0.0053(13) 0.0048(15) -0.0026(14)
C8 0.075(2) 0.056(2) 0.063(2) -0.0094(17) 0.0060(18) 0.0021(18)
C9 0.065(2) 0.056(2) 0.084(3) 0.008(2) 0.0051(19) 0.0109(18)
C10 0.054(2) 0.0403(18) 0.096(3) -0.0017(18) 0.033(2) -0.0068(15)
C11 0.084(3) 0.053(2) 0.077(2) -0.0044(18) 0.040(2) 0.0009(19)
C12 0.078(2) 0.0434(19) 0.059(2) 0.0019(14) 0.0225(18) 0.0064(15)
C13 0.057(2) 0.045(2) 0.133(4) 0.003(2) 0.045(2) -0.0027(16)
C14 0.057(3) 0.043(3) 0.132(5) 0.000 0.044(3) 0.000

loop_
_atom_type_symbol
_atom_type_description
_atom_type_scat_dispersion_real
_atom_type_scat_dispersion_imag
_atom_type_scat_source
C C 0.0033 0.0016 'International Tables Vol C Tables 4.2.6.8 and 6.1.1.4'
H H 0.0000 0.0000 'International Tables Vol C Tables 4.2.6.8 and 6.1.1.4'
N N 0.0061 0.0033 'International Tables Vol C Tables 4.2.6.8 and 6.1.1.4'
O O 0.0106 0.0060 'International Tables Vol C Tables 4.2.6.8 and 6.1.1.4'
Zn Zn 0.2839 1.4301 'International Tables Vol C Tables 4.2.6.8 and 6.1.1.4'

loop_
_geom_angle_atom_site_label_1
_geom_angle_atom_site_label_2
_geom_angle_atom_site_label_3
_geom_angle
_geom_angle_site_symmetry_1
_geom_angle_site_symmetry_3
O5 Zn1 O4 116.92(12) . 1_454
O5 Zn1 O1 102.42(11) . .
O4 Zn1 O1 107.09(10) 1_454 .
O5 Zn1 N1 116.63(12) . .
O4 Zn1 N1 111.62(11) 1_454 .
O1 Zn1 N1 99.56(10) . .
O5 Zn1 Zn1 35.71(8) . 4_565
O4 Zn1 Zn1 102.27(8) 1_454 4_565
O1 Zn1 Zn1 76.41(7) . 4_565
N1 Zn1 Zn1 145.35(7) . 4_565
C1 O1 Zn1 130.6(2) . .
C5 O2 C6 118.8(2) . .
C7 O4 Zn1 108.3(2) . 1_656
Zn1 O5 Zn1 108.58(16) 4_565 .
Zn1 O5 H5A 105(2) 4_565 .
Zn1 O5 H5A 105(2) . .
C12 N1 C8 117.9(3) . .
C12 N1 Zn1 120.9(2) . .
C8 N1 Zn1 121.3(2) . .
O1 C1 O1 125.2(4) . 4_565
O1 C1 C2 117.38(18) . .
O1 C1 C2 117.38(18) 4_565 .
C3 C2 C3 121.3(4) 4_565 .
C3 C2 C1 119.36(18) 4_565 .
C3 C2 C1 119.36(18) . .
C5 C3 C2 118.7(3) . .
C5 C3 H3A 120.7 . .
C2 C3 H3A 120.7 . .
C5 C4 C5 118.3(4) . 4_565
C5 C4 H4A 120.8 . .
C5 C4 H4A 120.8 4_565 .
O2 C5 C3 114.0(3) . .
O2 C5 C4 124.4(3) . .
C3 C5 C4 121.5(3) . .
O2 C6 C7 115.0(3) . .
O2 C6 H6A 108.5 . .
C7 C6 H6A 108.5 . .
O2 C6 H6B 108.5 . .
C7 C6 H6B 108.5 . .
H6A C6 H6B 107.5 . .
O3 C7 O4 124.2(3) . .
O3 C7 C6 122.7(3) . .
O4 C7 C6 113.1(3) . .
N1 C8 C9 122.0(4) . .
N1 C8 H8A 119.0 . .
C9 C8 H8A 119.0 . .
C10 C9 C8 120.6(3) . .
C10 C9 H9A 119.7 . .
C8 C9 H9A 119.7 . .
C9 C10 C11 116.5(3) . .
C9 C10 C13 122.6(4) . .
C11 C10 C13 120.8(3) . .
C12 C11 C10 120.6(3) . .
C12 C11 H11A 119.7 . .
C10 C11 H11A 119.7 . .
N1 C12 C11 122.3(3) . .
N1 C12 H12A 118.8 . .
C11 C12 H12A 118.8 . .
C10 C13 C14 109.8(3) . .
C10 C13 H13A 109.7 . .
C14 C13 H13A 109.7 . .
C10 C13 H13B 109.7 . .
C14 C13 H13B 109.7 . .
H13A C13 H13B 108.2 . .
C13 C14 C13 111.4(4) . 4
C13 C14 H14A 109.3 . .
C13 C14 H14A 109.3 4 .
C13 C14 H14B 109.3 . .
C13 C14 H14B 109.3 4 .
H14A C14 H14B 108.0 . .

loop_
_geom_bond_atom_site_label_1
_geom_bond_atom_site_label_2
_geom_bond_distance
_geom_bond_site_symmetry_2
Zn1 O5 1.9353(19) .
Zn1 O4 1.947(2) 1_454
Zn1 O1 1.978(2) .
Zn1 N1 2.021(2) .
Zn1 Zn1 3.1428(7) 4_565
O1 C1 1.246(3) .
O1W H1WA 0.8499 .
O2 C5 1.372(4) .
O2 C6 1.422(3) .
O3 C7 1.215(4) .
O4 C7 1.280(4) .
O4 Zn1 1.947(2) 1_656
O5 Zn1 1.9353(19) 4_565
O5 H5A 0.831(19) .
N1 C12 1.327(4) .
N1 C8 1.341(4) .
C1 O1 1.246(3) 4_565
C1 C2 1.508(5) .
C2 C3 1.388(3) 4_565
C2 C3 1.388(3) .
C3 C5 1.376(4) .
C3 H3A 0.9300 .
C4 C5 1.389(4) .
C4 C5 1.389(4) 4_565
C4 H4A 0.9300 .
C6 C7 1.505(4) .
C6 H6A 0.9700 .
C6 H6B 0.9700 .
C8 C9 1.370(5) .
C8 H8A 0.9300 .
C9 C10 1.368(5) .
C9 H9A 0.9300 .
C10 C11 1.383(5) .
C10 C13 1.506(5) .
C11 C12 1.364(5) .
C11 H11A 0.9300 .
C12 H12A 0.9300 .
C13 C14 1.529(4) .
C13 H13A 0.9700 .
C13 H13B 0.9700 .
C14 C13 1.529(4) 4
C14 H14A 0.9700 .
C14 H14B 0.9700 .

loop_
_geom_hbond_atom_site_label_D
_geom_hbond_atom_site_label_H
_geom_hbond_atom_site_label_A
_geom_hbond_distance_DH
_geom_hbond_distance_HA
_geom_hbond_distance_DA
_geom_hbond_angle_DHA
_geom_hbond_site_symmetry_A
O5 H5A O3 0.831(19) 2.67(2) 3.163(3) 120(2) 1_454
O5 H5A O3 0.831(19) 2.67(2) 3.163(3) 120(2) 4_464

loop_
_geom_torsion_atom_site_label_1
_geom_torsion_atom_site_label_2
_geom_torsion_atom_site_label_3
_geom_torsion_atom_site_label_4
_geom_torsion
_geom_torsion_site_symmetry_1
_geom_torsion_site_symmetry_2
_geom_torsion_site_symmetry_3
_geom_torsion_site_symmetry_4
O5 Zn1 O1 C1 19.8(3) . . . .
O4 Zn1 O1 C1 -103.8(3) 1_454 . . .
N1 Zn1 O1 C1 139.9(3) . . . .
Zn1 Zn1 O1 C1 -4.9(3) 4_565 . . .
O4 Zn1 O5 Zn1 72.65(18) 1_454 . . 4_565
O1 Zn1 O5 Zn1 -44.06(17) . . . 4_565
N1 Zn1 O5 Zn1 -151.55(13) . . . 4_565
O5 Zn1 N1 C12 -66.5(3) . . . .
O4 Zn1 N1 C12 71.5(3) 1_454 . . .
O1 Zn1 N1 C12 -175.7(2) . . . .
Zn1 Zn1 N1 C12 -95.8(2) 4_565 . . .
O5 Zn1 N1 C8 113.5(3) . . . .
O4 Zn1 N1 C8 -108.4(3) 1_454 . . .
O1 Zn1 N1 C8 4.4(3) . . . .
Zn1 Zn1 N1 C8 84.2(3) 4_565 . . .
Zn1 O1 C1 O1 10.4(6) . . . 4_565
Zn1 O1 C1 C2 -168.7(2) . . . .
O1 C1 C2 C3 179.7(3) . . . 4_565
O1 C1 C2 C3 0.5(5) 4_565 . . 4_565
O1 C1 C2 C3 -0.5(5) . . . .
O1 C1 C2 C3 -179.7(3) 4_565 . . .
C3 C2 C3 C5 -0.5(5) 4_565 . . .
C1 C2 C3 C5 179.7(3) . . . .
C6 O2 C5 C3 -177.9(3) . . . .
C6 O2 C5 C4 3.6(5) . . . .
C2 C3 C5 O2 -178.7(3) . . . .
C2 C3 C5 C4 -0.2(5) . . . .
C5 C4 C5 O2 179.2(2) 4_565 . . .
C5 C4 C5 C3 0.9(6) 4_565 . . .
C5 O2 C6 C7 -73.6(4) . . . .
Zn1 O4 C7 O3 -1.6(4) 1_656 . . .
Zn1 O4 C7 C6 177.7(2) 1_656 . . .
O2 C6 C7 O3 -14.9(5) . . . .
O2 C6 C7 O4 165.8(3) . . . .
C12 N1 C8 C9 2.9(5) . . . .
Zn1 N1 C8 C9 -177.2(3) . . . .
N1 C8 C9 C10 -0.4(6) . . . .
C8 C9 C10 C11 -1.8(5) . . . .
C8 C9 C10 C13 -178.8(3) . . . .
C9 C10 C11 C12 1.7(5) . . . .
C13 C10 C11 C12 178.7(3) . . . .
C8 N1 C12 C11 -3.0(5) . . . .
Zn1 N1 C12 C11 177.0(3) . . . .
C10 C11 C12 N1 0.8(5) . . . .
C9 C10 C13 C14 89.7(5) . . . .
C11 C10 C13 C14 -87.1(5) . . . .
C10 C13 C14 C13 177.5(3) . . . 4
